data_7246564
loop_
_publ_author_name
'Castellanos-Soriano, Jorge'
'Z&#xe4;hringer, Till J B'
'Herrera-Luna, Jorge C'
'Jim&#xe9;nez, M Consuelo'
'Kerzig, Christoph'
'P&#xe9;rez-Ruiz, Ra&#xfa;l'

_publ_section_title
;
 A new green-to-blue upconversion system with efficient photoredox
 catalytic properties.
;
_journal_issue 17
_journal_name_full 'Physical chemistry chemical physics : PCCP'
_journal_page_first 12041
_journal_page_last 12049
_journal_paper_doi 10.1039/d3cp00811h
_journal_volume 25
_journal_year 2023
_chemical_formula_moiety 'C19 H18 B F3 N2 S'
_chemical_formula_sum 'C19 H18 B F3 N2 S'
_chemical_formula_weight 374.22
_space_group_IT_number 2
_space_group_name_Hall '-P 1'
_space_group_name_H-M_alt 'P -1'
_symmetry_cell_setting triclinic
_symmetry_Int_Tables_number 2
_symmetry_space_group_name_Hall '-P 1'
_symmetry_space_group_name_H-M 'P -1'
_atom_sites_solution_hydrogens geom
_atom_sites_solution_primary dual
_atom_sites_solution_secondary dual
_audit_conform_dict_location ftp://ftp.iucr.org/pub/cif_core.dic
_audit_conform_dict_name cif_core.dic
_audit_conform_dict_version 2.4.5
_audit_creation_date 2022-09-29T09:29:06-00:00
_audit_creation_method 'WinGX routine CIF_UPDATE'
_audit_update_record
;
2023-01-13 deposited with the CCDC.	2023-04-04 downloaded from the CCDC.
;
_cell_angle_alpha 80.5679(15)
_cell_angle_beta 82.5851(15)
_cell_angle_gamma 86.1805(15)
_cell_formula_units_Z 2
_cell_length_a 7.3747(4)
_cell_length_b 8.7258(4)
_cell_length_c 13.7648(7)
_cell_measurement_reflns_used 9895
_cell_measurement_temperature 250(2)
_cell_measurement_theta_max 26.99
_cell_measurement_theta_min 2.60
_cell_measurement_wavelength 0.71073
_cell_volume 865.55(8)
_computing_cell_refinement 'SAINT V8.40B (Bruker AXS LLC, 2019)'
_computing_data_collection 'APPEX3v2022.1-1 (BRUKER AXS, 2021)'
_computing_data_reduction 'SAINT V8.40B (Bruker AXS LLC, 2019)'
_computing_molecular_graphics 'Ortep for Windows (Farrugia, 2012)'
_computing_publication_material 'WinGX publication routines (Farrugia, 2012)'
_computing_structure_refinement 'SHELXL-2019/1 (Sheldrick, 2019)'
_computing_structure_solution 'SHELXT-2018/2 (Sheldrick, 2015)'
_diffrn_ambient_temperature 250(2)
_diffrn_detector_area_resol_mean 7.3910
_diffrn_measured_fraction_theta_full 0.996
_diffrn_measured_fraction_theta_max 0.996
_diffrn_measurement_device_type 'Bruker D8 VENTURE PHOTON III-14'
_diffrn_measurement_method 'omega and phi'
_diffrn_radiation_monochromator 'Incoatec multilayer mirror'
_diffrn_radiation_probe x-ray
_diffrn_radiation_type MoK\a
_diffrn_radiation_wavelength 0.71073
_diffrn_reflns_av_R_equivalents 0.0292
_diffrn_reflns_av_unetI/netI 0.0161
_diffrn_reflns_Laue_measured_fraction_full 0.996
_diffrn_reflns_Laue_measured_fraction_max 0.996
_diffrn_reflns_limit_h_max 9
_diffrn_reflns_limit_h_min -9
_diffrn_reflns_limit_k_max 11
_diffrn_reflns_limit_k_min -11
_diffrn_reflns_limit_l_max 17
_diffrn_reflns_limit_l_min -17
_diffrn_reflns_number 29732
_diffrn_reflns_point_group_measured_fraction_full 0.996
_diffrn_reflns_point_group_measured_fraction_max 0.996
_diffrn_reflns_theta_full 25.242
_diffrn_reflns_theta_max 27.103
_diffrn_reflns_theta_min 2.788
_diffrn_source 'INCOATEC microfocus sealed tube'
_diffrn_source_type 'Incoatec I\mS 3.0'
_diffrn_standards_number 0
_exptl_absorpt_coefficient_mu 0.222
_exptl_absorpt_correction_T_max 0.9588
_exptl_absorpt_correction_T_min 0.9257
_exptl_absorpt_correction_type multi-scan
_exptl_absorpt_process_details 'BRUKER SADABS-2016/2'
_exptl_crystal_colour Red
_exptl_crystal_density_diffrn 1.436
_exptl_crystal_density_method 'not measured'
_exptl_crystal_description plate
_exptl_crystal_F_000 388
_exptl_crystal_size_max 0.19
_exptl_crystal_size_mid 0.14
_exptl_crystal_size_min 0.07
_refine_diff_density_max 0.249
_refine_diff_density_min -0.245
_refine_diff_density_rms 0.038
_refine_ls_extinction_method none
_refine_ls_goodness_of_fit_ref 1.039
_refine_ls_hydrogen_treatment constr
_refine_ls_matrix_type full
_refine_ls_number_constraints 0
_refine_ls_number_parameters 239
_refine_ls_number_reflns 3806
_refine_ls_number_restraints 0
_refine_ls_restrained_S_all 1.039
_refine_ls_R_factor_all 0.0442
_refine_ls_R_factor_gt 0.037
_refine_ls_shift/su_max 0.001
_refine_ls_shift/su_mean 0
_refine_ls_structure_factor_coef Fsqd
_refine_ls_weighting_details 'w=1/[\s^2^(Fo^2^)+(0.0471P)^2^+0.3408P] where P=(Fo^2^+2Fc^2^)/3'
_refine_ls_weighting_scheme calc
_refine_ls_wR_factor_gt 0.0986
_refine_ls_wR_factor_ref 0.104
_reflns_Friedel_coverage 0
_reflns_number_gt 3265
_reflns_number_total 3806
_reflns_threshold_expression 'I > 2\s(I)'
_cod_data_source_file d3cp00811h2.cif
_cod_data_source_block JCSBDS2
_cod_depositor_comments 'Adding full bibliography for 7246564--7246565.cif.'
_cod_database_code 7246564
_shelx_estimated_absorpt_t_min 0.959
_shelx_estimated_absorpt_t_max 0.985
_shelx_shelxl_version_number 2019/1

loop_
_symmetry_equiv_pos_as_xyz
'x, y, z'
'-x, -y, -z'

loop_
_atom_site_label
_atom_site_type_symbol
_atom_site_fract_x
_atom_site_fract_y
_atom_site_fract_z
_atom_site_U_iso_or_equiv
_atom_site_adp_type
_atom_site_occupancy
_atom_site_site_symmetry_order
_atom_site_calc_flag
_atom_site_refinement_flags_posn
_atom_site_refinement_flags_adp
_atom_site_refinement_flags_occupancy
_atom_site_disorder_assembly
_atom_site_disorder_group
C1 C 0.9066(2) 0.62225(18) 0.23098(11) 0.0364(3) Uani 1 1 d . . . . .
C2 C 0.86103(19) 0.70000(17) 0.31279(11) 0.0344(3) Uani 1 1 d . . . . .
C3 C 0.81040(19) 0.58460(16) 0.39373(11) 0.0315(3) Uani 1 1 d . . . . .
C4 C 0.75874(19) 0.59440(16) 0.49341(11) 0.0321(3) Uani 1 1 d . . . . .
H4 H 0.752295 0.692288 0.514087 0.038 Uiso 1 1 calc R U . . .
C5 C 0.71674(19) 0.46518(16) 0.56277(11) 0.0317(3) Uani 1 1 d . . . . .
C6 C 0.6610(2) 0.45004(18) 0.66665(11) 0.0353(3) Uani 1 1 d . . . . .
C7 C 0.6323(2) 0.29441(19) 0.69845(12) 0.0399(3) Uani 1 1 d . . . . .
H7 H 0.593111 0.248861 0.763891 0.048 Uiso 1 1 calc R U . . .
C8 C 0.6716(2) 0.21517(17) 0.61640(12) 0.0362(3) Uani 1 1 d . . . . .
N1 N 0.72301(16) 0.31789(13) 0.53472(9) 0.0318(3) Uani 1 1 d . . . . .
B1 B 0.7889(2) 0.28200(19) 0.42913(13) 0.0337(3) Uani 1 1 d . . . . .
F1 F 0.65673(14) 0.20439(11) 0.39587(7) 0.0473(2) Uani 1 1 d . . . . .
F2 F 0.95075(14) 0.19039(11) 0.42955(8) 0.0478(3) Uani 1 1 d . . . . .
N2 N 0.82362(16) 0.44007(13) 0.36124(9) 0.0320(3) Uani 1 1 d . . . . .
C9 C 0.8821(2) 0.46284(17) 0.26328(11) 0.0354(3) Uani 1 1 d . . . . .
C10 C 0.8651(2) 0.87038(18) 0.31411(14) 0.0466(4) Uani 1 1 d . . . . .
H10A H 0.864009 0.888492 0.381858 0.07 Uiso 1 1 calc R U . . .
H10B H 0.758555 0.92303 0.286821 0.07 Uiso 1 1 calc R U . . .
H10C H 0.97532 0.91037 0.274509 0.07 Uiso 1 1 calc R U . . .
C11 C 0.6406(2) 0.5796(2) 0.72655(12) 0.0440(4) Uani 1 1 d . . . . .
H11A H 0.675002 0.541242 0.792175 0.066 Uiso 1 1 calc R U . . .
H11B H 0.514283 0.619234 0.732257 0.066 Uiso 1 1 calc R U . . .
H11C H 0.719303 0.662327 0.694136 0.066 Uiso 1 1 calc R U . . .
C12 C 0.6632(3) 0.04570(19) 0.61426(14) 0.0472(4) Uani 1 1 d . . . . .
H12A H 0.619607 -0.006823 0.679994 0.071 Uiso 1 1 calc R U . . .
H12B H 0.784395 0.003463 0.593478 0.071 Uiso 1 1 calc R U . . .
H12C H 0.580195 0.030107 0.567906 0.071 Uiso 1 1 calc R U . . .
C13 C 0.9136(3) 0.3342(2) 0.20345(13) 0.0483(4) Uani 1 1 d . . . . .
H13A H 0.971219 0.373713 0.137501 0.073 Uiso 1 1 calc R U . . .
H13B H 0.797391 0.291776 0.198632 0.073 Uiso 1 1 calc R U . . .
H13C H 0.992737 0.253176 0.235196 0.073 Uiso 1 1 calc R U . . .
S1 S 1.00484(6) 0.70458(5) 0.11278(3) 0.04729(14) Uani 1 1 d . . . . .
C14 C 0.8168(2) 0.75416(18) 0.04304(11) 0.0387(3) Uani 1 1 d . . . . .
C15 C 0.8402(3) 0.8724(2) -0.03756(12) 0.0474(4) Uani 1 1 d . . . . .
H15 H 0.951196 0.923161 -0.052182 0.057 Uiso 1 1 calc R U . . .
C16 C 0.7020(3) 0.9160(2) -0.09639(14) 0.0561(5) Uani 1 1 d . . . . .
H16 H 0.71751 0.996101 -0.151028 0.067 Uiso 1 1 calc R U . . .
C17 C 0.5417(3) 0.8403(2) -0.07367(14) 0.0563(5) Uani 1 1 d . . . . .
C18 C 0.5144(3) 0.7217(3) 0.00442(15) 0.0591(5) Uani 1 1 d . . . . .
H18 H 0.403517 0.67077 0.017917 0.071 Uiso 1 1 calc R U . . .
C19 C 0.6541(2) 0.6786(2) 0.06310(14) 0.0518(4) Uani 1 1 d . . . . .
H19 H 0.638171 0.597279 0.116991 0.062 Uiso 1 1 calc R U . . .
F3 F 0.4034(2) 0.88442(19) -0.13051(11) 0.0862(4) Uani 1 1 d . . . . .

loop_
_atom_site_aniso_label
_atom_site_aniso_U_11
_atom_site_aniso_U_22
_atom_site_aniso_U_33
_atom_site_aniso_U_23
_atom_site_aniso_U_13
_atom_site_aniso_U_12
C1 0.0329(7) 0.0367(8) 0.0383(8) -0.0017(6) -0.0040(6) -0.0021(6)
C2 0.0296(7) 0.0304(7) 0.0428(8) -0.0025(6) -0.0065(6) -0.0018(5)
C3 0.0306(7) 0.0251(7) 0.0401(8) -0.0065(6) -0.0081(6) -0.0004(5)
C4 0.0307(7) 0.0267(7) 0.0407(8) -0.0082(6) -0.0085(6) 0.0001(5)
C5 0.0294(7) 0.0297(7) 0.0378(7) -0.0078(6) -0.0088(6) 0.0011(5)
C6 0.0315(7) 0.0390(8) 0.0363(8) -0.0066(6) -0.0084(6) 0.0026(6)
C7 0.0404(8) 0.0410(8) 0.0364(8) -0.0005(6) -0.0056(6) 0.0000(6)
C8 0.0342(7) 0.0325(7) 0.0416(8) -0.0008(6) -0.0093(6) -0.0017(6)
N1 0.0327(6) 0.0265(6) 0.0371(6) -0.0043(5) -0.0085(5) -0.0017(5)
B1 0.0375(8) 0.0263(8) 0.0388(9) -0.0070(6) -0.0081(7) -0.0015(6)
F1 0.0599(6) 0.0380(5) 0.0490(6) -0.0080(4) -0.0162(4) -0.0171(4)
F2 0.0502(6) 0.0362(5) 0.0555(6) -0.0087(4) -0.0057(4) 0.0127(4)
N2 0.0343(6) 0.0275(6) 0.0354(6) -0.0073(5) -0.0061(5) -0.0016(5)
C9 0.0323(7) 0.0364(8) 0.0383(8) -0.0081(6) -0.0046(6) -0.0017(6)
C10 0.0502(10) 0.0295(8) 0.0584(10) -0.0015(7) -0.0059(8) -0.0038(7)
C11 0.0465(9) 0.0464(9) 0.0410(8) -0.0136(7) -0.0076(7) 0.0043(7)
C12 0.0571(10) 0.0324(8) 0.0513(10) 0.0003(7) -0.0093(8) -0.0073(7)
C13 0.0571(10) 0.0459(9) 0.0445(9) -0.0173(8) -0.0019(8) -0.0032(8)
S1 0.0362(2) 0.0566(3) 0.0436(2) 0.00436(19) 0.00209(16) -0.00595(18)
C14 0.0423(8) 0.0383(8) 0.0346(8) -0.0084(6) 0.0018(6) -0.0001(6)
C15 0.0637(11) 0.0416(9) 0.0374(8) -0.0067(7) -0.0033(7) -0.0116(8)
C16 0.0824(14) 0.0463(10) 0.0407(9) -0.0029(8) -0.0158(9) -0.0040(9)
C17 0.0640(12) 0.0617(12) 0.0469(10) -0.0164(9) -0.0194(9) 0.0136(9)
C18 0.0437(10) 0.0745(14) 0.0587(12) -0.0094(10) -0.0046(8) -0.0046(9)
C19 0.0426(9) 0.0585(11) 0.0487(10) 0.0044(8) 0.0007(7) -0.0058(8)
F3 0.0852(10) 0.1020(11) 0.0782(9) -0.0136(8) -0.0446(8) 0.0127(8)

loop_
_atom_type_symbol
_atom_type_description
_atom_type_scat_dispersion_real
_atom_type_scat_dispersion_imag
_atom_type_scat_source
C C 0.0033 0.0016 'International Tables Vol C Tables 4.2.6.8 and 6.1.1.4'
H H 0 0 'International Tables Vol C Tables 4.2.6.8 and 6.1.1.4'
N N 0.0061 0.0033 'International Tables Vol C Tables 4.2.6.8 and 6.1.1.4'
F F 0.0171 0.0103 'International Tables Vol C Tables 4.2.6.8 and 6.1.1.4'
S S 0.1246 0.1234 'International Tables Vol C Tables 4.2.6.8 and 6.1.1.4'
B B 0.0013 0.0007 'International Tables Vol C Tables 4.2.6.8 and 6.1.1.4'

loop_
_geom_angle_atom_site_label_1
_geom_angle_atom_site_label_2
_geom_angle_atom_site_label_3
_geom_angle
_geom_angle_site_symmetry_1
_geom_angle_site_symmetry_3
_geom_angle_publ_flag
C2 C1 C9 108.11(13) . . ?
C2 C1 S1 126.02(12) . . ?
C9 C1 S1 125.40(12) . . ?
C1 C2 C3 105.88(13) . . ?
C1 C2 C10 127.30(15) . . ?
C3 C2 C10 126.82(14) . . ?
C4 C3 N2 120.12(13) . . ?
C4 C3 C2 130.85(13) . . ?
N2 C3 C2 109.00(13) . . ?
C5 C4 C3 122.06(13) . . ?
C5 C4 H4 119 . . ?
C3 C4 H4 119 . . ?
C4 C5 N1 120.64(13) . . ?
C4 C5 C6 130.88(14) . . ?
N1 C5 C6 108.48(13) . . ?
C7 C6 C5 106.03(13) . . ?
C7 C6 C11 128.36(15) . . ?
C5 C6 C11 125.61(14) . . ?
C6 C7 C8 108.49(14) . . ?
C6 C7 H7 125.8 . . ?
C8 C7 H7 125.8 . . ?
N1 C8 C7 109.20(13) . . ?
N1 C8 C12 122.59(14) . . ?
C7 C8 C12 128.20(15) . . ?
C8 N1 C5 107.80(12) . . ?
C8 N1 B1 127.22(12) . . ?
C5 N1 B1 124.89(12) . . ?
F1 B1 F2 109.33(12) . . ?
F1 B1 N1 110.22(13) . . ?
F2 B1 N1 110.03(12) . . ?
F1 B1 N2 110.54(12) . . ?
F2 B1 N2 109.67(13) . . ?
N1 B1 N2 107.03(11) . . ?
C9 N2 C3 107.96(12) . . ?
C9 N2 B1 126.93(12) . . ?
C3 N2 B1 124.99(12) . . ?
N2 C9 C1 109.04(13) . . ?
N2 C9 C13 123.05(14) . . ?
C1 C9 C13 127.91(15) . . ?
C2 C10 H10A 109.5 . . ?
C2 C10 H10B 109.5 . . ?
H10A C10 H10B 109.5 . . ?
C2 C10 H10C 109.5 . . ?
H10A C10 H10C 109.5 . . ?
H10B C10 H10C 109.5 . . ?
C6 C11 H11A 109.5 . . ?
C6 C11 H11B 109.5 . . ?
H11A C11 H11B 109.5 . . ?
C6 C11 H11C 109.5 . . ?
H11A C11 H11C 109.5 . . ?
H11B C11 H11C 109.5 . . ?
C8 C12 H12A 109.5 . . ?
C8 C12 H12B 109.5 . . ?
H12A C12 H12B 109.5 . . ?
C8 C12 H12C 109.5 . . ?
H12A C12 H12C 109.5 . . ?
H12B C12 H12C 109.5 . . ?
C9 C13 H13A 109.5 . . ?
C9 C13 H13B 109.5 . . ?
H13A C13 H13B 109.5 . . ?
C9 C13 H13C 109.5 . . ?
H13A C13 H13C 109.5 . . ?
H13B C13 H13C 109.5 . . ?
C1 S1 C14 104.79(7) . . ?
C19 C14 C15 119.33(16) . . ?
C19 C14 S1 123.67(13) . . ?
C15 C14 S1 116.96(13) . . ?
C16 C15 C14 120.52(18) . . ?
C16 C15 H15 119.7 . . ?
C14 C15 H15 119.7 . . ?
C17 C16 C15 118.68(17) . . ?
C17 C16 H16 120.7 . . ?
C15 C16 H16 120.7 . . ?
F3 C17 C16 119.01(19) . . ?
F3 C17 C18 118.5(2) . . ?
C16 C17 C18 122.47(18) . . ?
C17 C18 C19 118.46(19) . . ?
C17 C18 H18 120.8 . . ?
C19 C18 H18 120.8 . . ?
C14 C19 C18 120.52(17) . . ?
C14 C19 H19 119.7 . . ?
C18 C19 H19 119.7 . . ?

loop_
_geom_bond_atom_site_label_1
_geom_bond_atom_site_label_2
_geom_bond_distance
_geom_bond_site_symmetry_2
_geom_bond_publ_flag
C1 C2 1.401(2) . ?
C1 C9 1.405(2) . ?
C1 S1 1.7522(16) . ?
C2 C3 1.403(2) . ?
C2 C10 1.492(2) . ?
C3 C4 1.391(2) . ?
C3 N2 1.3990(17) . ?
C4 C5 1.377(2) . ?
C4 H4 0.94 . ?
C5 N1 1.3975(18) . ?
C5 C6 1.423(2) . ?
C6 C7 1.378(2) . ?
C6 C11 1.494(2) . ?
C7 C8 1.408(2) . ?
C7 H7 0.94 . ?
C8 N1 1.3475(19) . ?
C8 C12 1.489(2) . ?
N1 B1 1.547(2) . ?
B1 F1 1.3866(19) . ?
B1 F2 1.3918(19) . ?
B1 N2 1.551(2) . ?
N2 C9 1.3481(19) . ?
C9 C13 1.487(2) . ?
C10 H10A 0.97 . ?
C10 H10B 0.97 . ?
C10 H10C 0.97 . ?
C11 H11A 0.97 . ?
C11 H11B 0.97 . ?
C11 H11C 0.97 . ?
C12 H12A 0.97 . ?
C12 H12B 0.97 . ?
C12 H12C 0.97 . ?
C13 H13A 0.97 . ?
C13 H13B 0.97 . ?
C13 H13C 0.97 . ?
S1 C14 1.7775(17) . ?
C14 C19 1.382(2) . ?
C14 C15 1.387(2) . ?
C15 C16 1.378(3) . ?
C15 H15 0.94 . ?
C16 C17 1.368(3) . ?
C16 H16 0.94 . ?
C17 F3 1.362(2) . ?
C17 C18 1.369(3) . ?
C18 C19 1.385(3) . ?
C18 H18 0.94 . ?
C19 H19 0.94 . ?

loop_
_geom_hbond_atom_site_label_D
_geom_hbond_atom_site_label_H
_geom_hbond_atom_site_label_A
_geom_hbond_distance_DH
_geom_hbond_distance_HA
_geom_hbond_distance_DA
_geom_hbond_angle_DHA
_geom_hbond_site_symmetry_A
_geom_hbond_publ_flag
C12 H12B F2 0.97 2.52 3.449(2) 160.2 2_756 yes
C13 H13A S1 0.97 2.87 3.3476(19) 111 . yes

loop_
_geom_torsion_atom_site_label_1
_geom_torsion_atom_site_label_2
_geom_torsion_atom_site_label_3
_geom_torsion_atom_site_label_4
_geom_torsion
_geom_torsion_site_symmetry_1
_geom_torsion_site_symmetry_2
_geom_torsion_site_symmetry_3
_geom_torsion_site_symmetry_4
_geom_torsion_publ_flag
C9 C1 C2 C3 0.29(16) . . . . ?
S1 C1 C2 C3 -172.17(11) . . . . ?
C9 C1 C2 C10 -179.66(15) . . . . ?
S1 C1 C2 C10 7.9(2) . . . . ?
C1 C2 C3 C4 177.53(15) . . . . ?
C10 C2 C3 C4 -2.5(3) . . . . ?
C1 C2 C3 N2 -0.49(16) . . . . ?
C10 C2 C3 N2 179.47(14) . . . . ?
N2 C3 C4 C5 -0.9(2) . . . . ?
C2 C3 C4 C5 -178.75(14) . . . . ?
C3 C4 C5 N1 -0.6(2) . . . . ?
C3 C4 C5 C6 -179.69(14) . . . . ?
C4 C5 C6 C7 178.27(15) . . . . ?
N1 C5 C6 C7 -0.88(16) . . . . ?
C4 C5 C6 C11 -2.1(2) . . . . ?
N1 C5 C6 C11 178.71(13) . . . . ?
C5 C6 C7 C8 0.70(17) . . . . ?
C11 C6 C7 C8 -178.88(15) . . . . ?
C6 C7 C8 N1 -0.27(17) . . . . ?
C6 C7 C8 C12 179.08(15) . . . . ?
C7 C8 N1 C5 -0.29(16) . . . . ?
C12 C8 N1 C5 -179.68(14) . . . . ?
C7 C8 N1 B1 176.38(13) . . . . ?
C12 C8 N1 B1 -3.0(2) . . . . ?
C4 C5 N1 C8 -178.52(13) . . . . ?
C6 C5 N1 C8 0.72(15) . . . . ?
C4 C5 N1 B1 4.7(2) . . . . ?
C6 C5 N1 B1 -176.04(12) . . . . ?
C8 N1 B1 F1 57.46(19) . . . . ?
C5 N1 B1 F1 -126.41(14) . . . . ?
C8 N1 B1 F2 -63.18(19) . . . . ?
C5 N1 B1 F2 112.95(14) . . . . ?
C8 N1 B1 N2 177.72(13) . . . . ?
C5 N1 B1 N2 -6.15(18) . . . . ?
C4 C3 N2 C9 -177.76(13) . . . . ?
C2 C3 N2 C9 0.50(16) . . . . ?
C4 C3 N2 B1 -1.5(2) . . . . ?
C2 C3 N2 B1 176.74(13) . . . . ?
F1 B1 N2 C9 -59.85(19) . . . . ?
F2 B1 N2 C9 60.76(18) . . . . ?
N1 B1 N2 C9 -179.90(13) . . . . ?
F1 B1 N2 C3 124.62(14) . . . . ?
F2 B1 N2 C3 -114.76(15) . . . . ?
N1 B1 N2 C3 4.57(18) . . . . ?
C3 N2 C9 C1 -0.32(16) . . . . ?
B1 N2 C9 C1 -176.46(13) . . . . ?
C3 N2 C9 C13 179.49(14) . . . . ?
B1 N2 C9 C13 3.3(2) . . . . ?
C2 C1 C9 N2 0.01(17) . . . . ?
S1 C1 C9 N2 172.53(11) . . . . ?
C2 C1 C9 C13 -179.78(15) . . . . ?
S1 C1 C9 C13 -7.3(2) . . . . ?
C2 C1 S1 C14 -96.10(14) . . . . ?
C9 C1 S1 C14 92.70(14) . . . . ?
C1 S1 C14 C19 -26.87(17) . . . . ?
C1 S1 C14 C15 155.26(13) . . . . ?
C19 C14 C15 C16 1.0(3) . . . . ?
S1 C14 C15 C16 178.92(14) . . . . ?
C14 C15 C16 C17 0.0(3) . . . . ?
C15 C16 C17 F3 178.96(17) . . . . ?
C15 C16 C17 C18 -0.9(3) . . . . ?
F3 C17 C18 C19 -179.01(18) . . . . ?
C16 C17 C18 C19 0.8(3) . . . . ?
C15 C14 C19 C18 -1.0(3) . . . . ?
S1 C14 C19 C18 -178.83(15) . . . . ?
C17 C18 C19 C14 0.1(3) . . . . ?
